data_1537737
loop_
_publ_author_name
'Coffinberry, A.S.'
'Ellinger, F.H.'

_publ_section_title
;
 The intermetallic compounds of plutonium
;
_journal_name_full
;
International Conference on Peaceful Uses of Atomic Energy, Geneva:  
Proceedings
;
_journal_page_first 826
_journal_page_last 826
_journal_volume 8
_journal_year 1956
_chemical_formula_sum 'Ge2 Pu'
_space_group_IT_number 141
_symmetry_space_group_name_Hall 'I 4bw 2bw -1bw'
_symmetry_space_group_name_H-M 'I 41/a m d :1'
_cell_angle_alpha 90
_cell_angle_beta 90
_cell_angle_gamma 90
_cell_formula_units_Z 4
_cell_length_a 4.102
_cell_length_b 4.102
_cell_length_c 13.81
_cell_volume 232.373
_citation_journal_id_ASTM 11SIA6
_cod_data_source_file Coffinberry_11SIA6_1956_22.cif
_cod_data_source_block Ge2Pu1
_cod_original_cell_volume 232.3727
_cod_original_sg_symbol_Hall '-I 4bd 2 (x+1/2,y+1/4,z+1/8)'
_cod_original_formula_sum 'Ge2 Pu1'
_cod_database_code 1537737

loop_
_symmetry_equiv_pos_as_xyz
x,y,z
-y,x+1/2,z+1/4
-x+1/2,-y+1/2,z+1/2
y+1/2,-x,z+3/4
x,-y+1/2,-z+1/4
y+1/2,x+1/2,-z+1/2
-x+1/2,y,-z+3/4
-y,-x,-z
-x,-y+1/2,-z+1/4
y,-x,-z
x-1/2,y,-z-1/4
-y-1/2,x+1/2,-z-1/2
-x,y,z
-y-1/2,-x,z-1/4
x-1/2,-y+1/2,z-1/2
y,x+1/2,z+1/4
x+1/2,y+1/2,z+1/2
-y+1/2,x+1,z+3/4
-x+1,-y+1,z+1
y+1,-x+1/2,z+5/4
x+1/2,-y+1,-z+3/4
y+1,x+1,-z+1
-x+1,y+1/2,-z+5/4
-y+1/2,-x+1/2,-z+1/2
-x+1/2,-y+1,-z+3/4
y+1/2,-x+1/2,-z+1/2
x,y+1/2,-z+1/4
-y,x+1,-z
-x+1/2,y+1/2,z+1/2
-y,-x+1/2,z+1/4
x,-y+1,z
y+1/2,x+1,z+3/4

loop_
_atom_site_label
_atom_site_type_symbol
_atom_site_fract_x
_atom_site_fract_y
_atom_site_fract_z
_atom_site_occupancy
_atom_site_U_iso_or_equiv
Ge1 Ge 0 0 0.41 1 0.0
Pu1 Pu 0 0 0 1 0.0
